data_2240895
loop_
_publ_author_name
'Kang, Gihaeng'
'Kim, Jineun'
'Kwon, Eunjin'
'Kim, Tae Ho'

_publ_section_title
;
 Crystal structure of pencycuron
;
_journal_coeditor_code HB7456
_journal_issue 8
_journal_name_full 'Acta Crystallographica Section E'
_journal_page_first o532
_journal_paper_doi 10.1107/S2056989015012414
_journal_volume 71
_journal_year 2015
_chemical_formula_iupac 'C19 H21 Cl N2 O'
_chemical_formula_moiety 'C19 H21 Cl N2 O'
_chemical_formula_sum 'C19 H21 Cl N2 O'
_chemical_formula_weight 328.83
_chemical_name_common
;
Pencycuron
;
_chemical_name_systematic
;
1-(4-Chlorobenzyl)-1-cyclopentyl-3-phenylurea
;
_space_group_crystal_system orthorhombic
_space_group_IT_number 61
_space_group_name_Hall '-P 2ac 2ab'
_space_group_name_H-M_alt 'P b c a'
_symmetry_space_group_name_Hall '-P 2ac 2ab'
_symmetry_space_group_name_H-M 'P b c a'
_atom_sites_solution_hydrogens mixed
_audit_creation_method SHELXL-2013
_cell_angle_alpha 90
_cell_angle_beta 90
_cell_angle_gamma 90
_cell_formula_units_Z 8
_cell_length_a 12.1585(5)
_cell_length_b 8.6721(4)
_cell_length_c 32.6152(12)
_cell_measurement_reflns_used 6227
_cell_measurement_temperature 173(2)
_cell_measurement_theta_max 27.30
_cell_measurement_theta_min 2.50
_cell_volume 3438.9(2)
_computing_cell_refinement
;
SAINT (Bruker, 2009)
;
_computing_data_collection
;
APEX2 (Bruker, 2009)
;
_computing_data_reduction
;
SAINT (Bruker, 2009)
;
_computing_molecular_graphics
;
DIAMOND (Brandenburg, 2010)
;
_computing_publication_material
;
SHELXTL (Sheldrick 2008)
;
_computing_structure_refinement
;
SHELXL-2013 (Sheldrick, 2015)
;
_computing_structure_solution
;
SHELXS-97 (Sheldrick 2008)
;
_diffrn_ambient_temperature 173(2)
_diffrn_measured_fraction_theta_full 0.997
_diffrn_measured_fraction_theta_max 0.998
_diffrn_measurement_device_type 'Bruker APEX-II CCD'
_diffrn_measurement_method '\f and \w scans'
_diffrn_radiation_type MoK\a
_diffrn_radiation_wavelength 0.71073
_diffrn_reflns_av_R_equivalents 0.0389
_diffrn_reflns_limit_h_max 14
_diffrn_reflns_limit_h_min -14
_diffrn_reflns_limit_k_max 10
_diffrn_reflns_limit_k_min -6
_diffrn_reflns_limit_l_max 40
_diffrn_reflns_limit_l_min -40
_diffrn_reflns_number 27037
_diffrn_reflns_theta_full 25.242
_diffrn_reflns_theta_max 26.000
_diffrn_reflns_theta_min 2.089
_exptl_absorpt_coefficient_mu 0.228
_exptl_absorpt_correction_T_max 0.980
_exptl_absorpt_correction_T_min 0.894
_exptl_absorpt_correction_type multi-scan
_exptl_absorpt_process_details
;
(SADABS; Bruker, 2009)
;
_exptl_crystal_colour colourless
_exptl_crystal_density_diffrn 1.270
_exptl_crystal_description needle
_exptl_crystal_F_000 1392
_exptl_crystal_size_max 0.50
_exptl_crystal_size_mid 0.11
_exptl_crystal_size_min 0.09
_refine_diff_density_max 0.167
_refine_diff_density_min -0.236
_refine_ls_extinction_method none
_refine_ls_goodness_of_fit_ref 1.037
_refine_ls_hydrogen_treatment mixed
_refine_ls_matrix_type full
_refine_ls_number_parameters 212
_refine_ls_number_reflns 3374
_refine_ls_number_restraints 0
_refine_ls_restrained_S_all 1.037
_refine_ls_R_factor_all 0.0512
_refine_ls_R_factor_gt 0.0372
_refine_ls_shift/su_max 0.000
_refine_ls_shift/su_mean 0.000
_refine_ls_structure_factor_coef Fsqd
_refine_ls_weighting_details 'w=1/[\s^2^(Fo^2^)+(0.0384P)^2^+1.2518P] where P=(Fo^2^+2Fc^2^)/3'
_refine_ls_weighting_scheme calc
_refine_ls_wR_factor_gt 0.0889
_refine_ls_wR_factor_ref 0.0946
_reflns_number_gt 2698
_reflns_number_total 3374
_reflns_threshold_expression 'I > 2\s(I)'
_cod_data_source_file hb7456sup1.cif
_cod_data_source_block I
_cod_database_code 2240895
_shelx_space_group_comment
;
The symmetry employed for this shelxl refinement is uniquely defined
by the following loop, which should always be used as a source of
symmetry information in preference to the above space-group names.
They are only intended as comments.
;
_shelx_estimated_absorpt_t_min 0.894
_shelx_estimated_absorpt_t_max 0.980

loop_
_space_group_symop_operation_xyz
'x, y, z'
'-x+1/2, -y, z+1/2'
'x+1/2, -y+1/2, -z'
'-x, y+1/2, -z+1/2'
'-x, -y, -z'
'x-1/2, y, -z-1/2'
'-x-1/2, y-1/2, z'
'x, -y-1/2, z-1/2'

loop_
_atom_site_type_symbol
_atom_site_label
_atom_site_fract_x
_atom_site_fract_y
_atom_site_fract_z
_atom_site_U_iso_or_equiv
_atom_site_adp_type
_atom_site_calc_flag
_atom_site_occupancy
Cl Cl1 0.23590(4) -0.16966(8) -0.05434(2) 0.06131(19) Uani d 1
O O1 0.15878(8) -0.14846(11) 0.15909(3) 0.0287(2) Uani d 1
N N1 0.08966(10) 0.07872(15) 0.13656(4) 0.0278(3) Uani d 1
N N2 0.23017(10) 0.07453(16) 0.18515(4) 0.0288(3) Uani d 1
H H2N 0.2489(14) 0.162(2) 0.1777(5) 0.039(5) Uiso d 1
C C1 0.17668(14) -0.1232(2) -0.00710(5) 0.0384(4) Uani d 1
C C2 0.22919(13) -0.0213(2) 0.01841(5) 0.0397(4) Uani d 1
H H2 0.2975 0.0233 0.0106 0.048 Uiso calc 1
C C3 0.18127(12) 0.0160(2) 0.05576(5) 0.0355(4) Uani d 1
H H3 0.2173 0.0863 0.0736 0.043 Uiso calc 1
C C4 0.08150(12) -0.04807(17) 0.06739(4) 0.0277(3) Uani d 1
C C5 0.03091(13) -0.15110(19) 0.04097(5) 0.0327(4) Uani d 1
H H5 -0.0373 -0.1962 0.0486 0.039 Uiso calc 1
C C6 0.07769(14) -0.1895(2) 0.00376(5) 0.0390(4) Uani d 1
H H6 0.0423 -0.2604 -0.0141 0.047 Uiso calc 1
C C7 0.02356(12) -0.00774(19) 0.10708(4) 0.0298(3) Uani d 1
H H7A -0.0428 0.0535 0.1005 0.036 Uiso calc 1
H H7B -0.0012 -0.1045 0.1203 0.036 Uiso calc 1
C C8 0.06470(12) 0.24352(18) 0.14250(5) 0.0315(4) Uani d 1
H H8 0.1190 0.2854 0.1627 0.038 Uiso calc 1
C C9 0.07296(15) 0.3403(2) 0.10377(5) 0.0436(4) Uani d 1
H H9A 0.0381 0.2873 0.0802 0.052 Uiso calc 1
H H9B 0.1506 0.3629 0.0969 0.052 Uiso calc 1
C C10 0.01105(17) 0.4869(2) 0.11481(6) 0.0532(5) Uani d 1
H H10A -0.0149 0.5406 0.0898 0.064 Uiso calc 1
H H10B 0.0584 0.5579 0.1307 0.064 Uiso calc 1
C C11 -0.08580(17) 0.4315(2) 0.14061(7) 0.0565(5) Uani d 1
H H11A -0.1520 0.4182 0.1233 0.068 Uiso calc 1
H H11B -0.1027 0.5070 0.1625 0.068 Uiso calc 1
C C12 -0.05145(14) 0.2774(2) 0.15928(6) 0.0421(4) Uani d 1
H H12A -0.1033 0.1949 0.1511 0.050 Uiso calc 1
H H12B -0.0502 0.2841 0.1896 0.050 Uiso calc 1
C C13 0.15966(11) -0.00577(17) 0.16037(4) 0.0249(3) Uani d 1
C C14 0.29239(11) 0.00718(17) 0.21711(4) 0.0255(3) Uani d 1
C C15 0.39770(12) 0.06323(18) 0.22439(5) 0.0300(3) Uani d 1
H H15 0.4283 0.1387 0.2066 0.036 Uiso calc 1
C C16 0.45819(13) 0.0096(2) 0.25737(5) 0.0357(4) Uani d 1
H H16 0.5295 0.0500 0.2625 0.043 Uiso calc 1
C C17 0.41528(14) -0.1025(2) 0.28280(5) 0.0381(4) Uani d 1
H H17 0.4569 -0.1396 0.3054 0.046 Uiso calc 1
C C18 0.31135(14) -0.16039(19) 0.27514(5) 0.0354(4) Uani d 1
H H18 0.2822 -0.2390 0.2923 0.043 Uiso calc 1
C C19 0.24920(12) -0.10478(18) 0.24270(4) 0.0293(3) Uani d 1
H H19 0.1772 -0.1434 0.2381 0.035 Uiso calc 1

loop_
_atom_site_aniso_label
_atom_site_aniso_U_11
_atom_site_aniso_U_22
_atom_site_aniso_U_33
_atom_site_aniso_U_12
_atom_site_aniso_U_13
_atom_site_aniso_U_23
Cl1 0.0543(3) 0.0950(5) 0.0346(2) 0.0261(3) 0.0028(2) -0.0022(3)
O1 0.0304(5) 0.0214(5) 0.0343(6) -0.0008(5) -0.0029(4) -0.0001(5)
N1 0.0293(6) 0.0238(7) 0.0303(6) 0.0018(6) -0.0084(5) -0.0012(6)
N2 0.0295(7) 0.0207(6) 0.0361(7) -0.0033(6) -0.0097(5) 0.0054(6)
C1 0.0388(9) 0.0465(10) 0.0298(8) 0.0157(8) -0.0022(7) 0.0049(8)
C2 0.0300(8) 0.0476(11) 0.0414(9) 0.0029(8) 0.0011(7) 0.0082(9)
C3 0.0303(8) 0.0365(9) 0.0396(9) -0.0018(7) -0.0046(7) -0.0005(8)
C4 0.0274(7) 0.0269(8) 0.0290(7) 0.0030(7) -0.0073(6) 0.0041(7)
C5 0.0300(8) 0.0331(9) 0.0350(8) -0.0003(7) -0.0070(6) 0.0014(7)
C6 0.0408(9) 0.0412(10) 0.0352(8) 0.0044(8) -0.0113(7) -0.0056(8)
C7 0.0254(7) 0.0316(9) 0.0324(8) -0.0024(7) -0.0056(6) -0.0017(7)
C8 0.0354(8) 0.0245(8) 0.0345(8) 0.0026(7) -0.0091(7) 0.0022(7)
C9 0.0495(10) 0.0358(10) 0.0454(10) 0.0022(8) -0.0033(8) 0.0120(9)
C10 0.0705(13) 0.0338(10) 0.0552(11) 0.0087(10) -0.0153(10) 0.0118(9)
C11 0.0532(11) 0.0433(12) 0.0730(14) 0.0190(10) -0.0099(10) 0.0020(11)
C12 0.0459(10) 0.0343(9) 0.0459(10) 0.0084(8) 0.0025(8) -0.0006(8)
C13 0.0231(7) 0.0246(8) 0.0269(7) -0.0011(6) 0.0017(6) 0.0016(7)
C14 0.0265(7) 0.0211(7) 0.0290(7) 0.0047(6) -0.0049(6) -0.0033(6)
C15 0.0278(8) 0.0253(8) 0.0369(8) 0.0015(6) -0.0026(6) -0.0027(7)
C16 0.0271(7) 0.0346(9) 0.0454(9) 0.0065(7) -0.0104(7) -0.0104(8)
C17 0.0430(9) 0.0375(10) 0.0339(8) 0.0145(8) -0.0141(7) -0.0038(8)
C18 0.0440(9) 0.0297(9) 0.0326(8) 0.0073(8) -0.0023(7) 0.0018(7)
C19 0.0286(7) 0.0249(8) 0.0342(8) 0.0023(7) -0.0038(6) -0.0013(7)

loop_
_atom_type_symbol
_atom_type_description
_atom_type_scat_dispersion_real
_atom_type_scat_dispersion_imag
_atom_type_scat_source
C C 0.0033 0.0016 'International Tables Vol C Tables 4.2.6.8 and 6.1.1.4'
H H 0.0000 0.0000 'International Tables Vol C Tables 4.2.6.8 and 6.1.1.4'
Cl Cl 0.1484 0.1585 'International Tables Vol C Tables 4.2.6.8 and 6.1.1.4'
N N 0.0061 0.0033 'International Tables Vol C Tables 4.2.6.8 and 6.1.1.4'
O O 0.0106 0.0060 'International Tables Vol C Tables 4.2.6.8 and 6.1.1.4'

loop_
_geom_angle_atom_site_label_1
_geom_angle_atom_site_label_2
_geom_angle_atom_site_label_3
_geom_angle
C13 N1 C7 116.23(12)
C13 N1 C8 125.02(12)
C7 N1 C8 118.11(12)
C13 N2 C14 124.07(13)
C13 N2 H2N 117.8(12)
C14 N2 H2N 116.5(12)
C2 C1 C6 121.24(15)
C2 C1 Cl1 119.44(13)
C6 C1 Cl1 119.32(14)
C1 C2 C3 119.13(15)
C1 C2 H2 120.4
C3 C2 H2 120.4
C4 C3 C2 120.91(15)
C4 C3 H3 119.5
C2 C3 H3 119.5
C5 C4 C3 118.45(14)
C5 C4 C7 118.30(13)
C3 C4 C7 123.23(14)
C6 C5 C4 121.28(15)
C6 C5 H5 119.4
C4 C5 H5 119.4
C1 C6 C5 118.98(16)
C1 C6 H6 120.5
C5 C6 H6 120.5
N1 C7 C4 115.17(12)
N1 C7 H7A 108.5
C4 C7 H7A 108.5
N1 C7 H7B 108.5
C4 C7 H7B 108.5
H7A C7 H7B 107.5
N1 C8 C9 114.36(13)
N1 C8 C12 114.81(13)
C9 C8 C12 104.49(13)
N1 C8 H8 107.6
C9 C8 H8 107.6
C12 C8 H8 107.6
C8 C9 C10 103.43(14)
C8 C9 H9A 111.1
C10 C9 H9A 111.1
C8 C9 H9B 111.1
C10 C9 H9B 111.1
H9A C9 H9B 109.0
C9 C10 C11 104.42(15)
C9 C10 H10A 110.9
C11 C10 H10A 110.9
C9 C10 H10B 110.9
C11 C10 H10B 110.9
H10A C10 H10B 108.9
C10 C11 C12 106.55(15)
C10 C11 H11A 110.4
C12 C11 H11A 110.4
C10 C11 H11B 110.4
C12 C11 H11B 110.4
H11A C11 H11B 108.6
C11 C12 C8 105.99(14)
C11 C12 H12A 110.5
C8 C12 H12A 110.5
C11 C12 H12B 110.5
C8 C12 H12B 110.5
H12A C12 H12B 108.7
O1 C13 N1 120.78(13)
O1 C13 N2 122.27(13)
N1 C13 N2 116.96(13)
C19 C14 C15 119.46(13)
C19 C14 N2 122.10(13)
C15 C14 N2 118.31(14)
C16 C15 C14 120.32(15)
C16 C15 H15 119.8
C14 C15 H15 119.8
C17 C16 C15 120.21(15)
C17 C16 H16 119.9
C15 C16 H16 119.9
C16 C17 C18 119.51(15)
C16 C17 H17 120.2
C18 C17 H17 120.2
C17 C18 C19 120.64(16)
C17 C18 H18 119.7
C19 C18 H18 119.7
C14 C19 C18 119.83(14)
C14 C19 H19 120.1
C18 C19 H19 120.1

loop_
_geom_bond_atom_site_label_1
_geom_bond_atom_site_label_2
_geom_bond_distance
Cl1 C1 1.7478(17)
O1 C13 1.2382(17)
N1 C13 1.3654(18)
N1 C7 1.4604(18)
N1 C8 1.474(2)
N2 C13 1.3686(19)
N2 C14 1.4141(18)
N2 H2N 0.828(19)
C1 C2 1.371(2)
C1 C6 1.380(2)
C2 C3 1.389(2)
C2 H2 0.9500
C3 C4 1.387(2)
C3 H3 0.9500
C4 C5 1.385(2)
C4 C7 1.515(2)
C5 C6 1.381(2)
C5 H5 0.9500
C6 H6 0.9500
C7 H7A 0.9900
C7 H7B 0.9900
C8 C9 1.520(2)
C8 C12 1.543(2)
C8 H8 1.0000
C9 C10 1.521(3)
C9 H9A 0.9900
C9 H9B 0.9900
C10 C11 1.525(3)
C10 H10A 0.9900
C10 H10B 0.9900
C11 C12 1.527(3)
C11 H11A 0.9900
C11 H11B 0.9900
C12 H12A 0.9900
C12 H12B 0.9900
C14 C19 1.384(2)
C14 C15 1.390(2)
C15 C16 1.384(2)
C15 H15 0.9500
C16 C17 1.380(2)
C16 H16 0.9500
C17 C18 1.382(2)
C17 H17 0.9500
C18 C19 1.387(2)
C18 H18 0.9500
C19 H19 0.9500

loop_
_geom_hbond_atom_site_label_D
_geom_hbond_atom_site_label_H
_geom_hbond_atom_site_label_A
_geom_hbond_site_symmetry_A
_geom_hbond_distance_DH
_geom_hbond_distance_HA
_geom_hbond_distance_DA
_geom_hbond_angle_DHA
N2 H2N O1 7_665 0.828(19) 2.081(19) 2.8838(17) 163.1(17)

loop_
_geom_torsion_atom_site_label_1
_geom_torsion_atom_site_label_2
_geom_torsion_atom_site_label_3
_geom_torsion_atom_site_label_4
_geom_torsion
C6 C1 C2 C3 -0.2(3)
Cl1 C1 C2 C3 179.54(13)
C1 C2 C3 C4 -0.2(3)
C2 C3 C4 C5 0.4(2)
C2 C3 C4 C7 -177.90(15)
C3 C4 C5 C6 -0.3(2)
C7 C4 C5 C6 178.12(14)
C2 C1 C6 C5 0.4(3)
Cl1 C1 C6 C5 -179.41(12)
C4 C5 C6 C1 -0.1(2)
C13 N1 C7 C4 -81.80(16)
C8 N1 C7 C4 106.87(15)
C5 C4 C7 N1 169.45(13)
C3 C4 C7 N1 -12.2(2)
C13 N1 C8 C9 131.17(15)
C7 N1 C8 C9 -58.34(18)
C13 N1 C8 C12 -108.04(16)
C7 N1 C8 C12 62.45(18)
N1 C8 C9 C10 163.14(14)
C12 C8 C9 C10 36.79(18)
C8 C9 C10 C11 -38.08(18)
C9 C10 C11 C12 24.7(2)
C10 C11 C12 C8 -1.9(2)
N1 C8 C12 C11 -147.64(15)
C9 C8 C12 C11 -21.56(18)
C7 N1 C13 O1 -6.1(2)
C8 N1 C13 O1 164.53(14)
C7 N1 C13 N2 173.51(12)
C8 N1 C13 N2 -15.8(2)
C14 N2 C13 O1 -13.1(2)
C14 N2 C13 N1 167.32(13)
C13 N2 C14 C19 -40.2(2)
C13 N2 C14 C15 144.02(15)
C19 C14 C15 C16 -1.1(2)
N2 C14 C15 C16 174.79(14)
C14 C15 C16 C17 1.4(2)
C15 C16 C17 C18 -0.2(2)
C16 C17 C18 C19 -1.3(2)
C15 C14 C19 C18 -0.3(2)
N2 C14 C19 C18 -176.06(14)
C17 C18 C19 C14 1.5(2)

_cod_database_fobs_code 2240895
